data_4316570
loop_
_publ_author_name
'Vitor Rosa'
'Carla I. M. Santos'
'Richard Welter'
'Gabriel Aull\'on'
'Carlos Lodeiro'
'Teresa Avil\'es'

_publ_contact_author_address
;
Institut Le Bel, rue Blaise Pascal, 67000 STRASBOURG, FRANCE
;
_publ_contact_author_email welter@chimie.u-strasbg.fr
_publ_contact_author_fax 0390241232
_publ_contact_author_name
;
Richard Welter
;
_publ_contact_author_phone 0390241593
_publ_section_title
;
 Comparison of the Structure and Stability of New \a-Diimine Complexes of
 Copper(I) and Silver(I): Density Functional Theory versus Experimental
;
_journal_name_full 'Inorganic Chemistry'
_journal_page_first 8699
_journal_page_last 8708
_journal_paper_doi 10.1021/ic100450y
_journal_volume 49
_journal_year 2010
_chemical_formula_moiety 'C40 H46 Cu N4, B F4, 2(C H2 Cl2)'
_chemical_formula_sum 'C42 H50 B Cl4 Cu F4 N4'
_chemical_formula_weight 903.01
_chemical_name_systematic
; 
 ? 
;
_space_group_IT_number 14
_symmetry_cell_setting monoclinic
_symmetry_space_group_name_Hall '-P 2ybc'
_symmetry_space_group_name_H-M 'P 1 21/c 1'
_atom_sites_solution_hydrogens geom
_atom_sites_solution_primary direct
_atom_sites_solution_secondary difmap
_audit_creation_method SHELXL-97
_cell_angle_alpha 90.00
_cell_angle_beta 96.4950(17)
_cell_angle_gamma 90.00
_cell_formula_units_Z 4
_cell_length_a 12.7670(3)
_cell_length_b 14.7000(6)
_cell_length_c 24.3370(8)
_cell_measurement_reflns_used 27079
_cell_measurement_temperature 173(2)
_cell_measurement_theta_max 30.034
_cell_measurement_theta_min 0.998
_cell_volume 4538.1(3)
_computing_cell_refinement 'Denzo (Nonius B.V., 1998)'
_computing_data_collection 'Collect (Nonius B.V., 1998)'
_computing_data_reduction 'Denzo (Nonius B.V., 1998)'
_computing_molecular_graphics 'PLATON 98 (Spek, 1998)'
_computing_publication_material 'SHELXL-97 (Sheldrick, 1997)'
_computing_structure_refinement 'SHELXL-97 (Sheldrick, 1997)'
_computing_structure_solution 'SHELXS-97 (Sheldrick, 1997)'
_diffrn_ambient_temperature 173(2)
_diffrn_measured_fraction_theta_full 0.998
_diffrn_measured_fraction_theta_max 0.998
_diffrn_measurement_device_type KappaCCD
_diffrn_measurement_method '\p scans'
_diffrn_radiation_monochromator graphite
_diffrn_radiation_source 'fine-focus sealed tube'
_diffrn_radiation_type MoK\a
_diffrn_radiation_wavelength 0.71073
_diffrn_reflns_av_R_equivalents 0.1080
_diffrn_reflns_av_sigmaI/netI 0.1353
_diffrn_reflns_limit_h_max 11
_diffrn_reflns_limit_h_min -17
_diffrn_reflns_limit_k_max 20
_diffrn_reflns_limit_k_min -18
_diffrn_reflns_limit_l_max 34
_diffrn_reflns_limit_l_min -33
_diffrn_reflns_number 36170
_diffrn_reflns_theta_full 30.02
_diffrn_reflns_theta_max 30.02
_diffrn_reflns_theta_min 1.61
_exptl_absorpt_coefficient_mu 0.767
_exptl_absorpt_correction_type none
_exptl_crystal_colour 'red brown'
_exptl_crystal_density_diffrn 1.322
_exptl_crystal_density_method 'not measured'
_exptl_crystal_description prism
_exptl_crystal_F_000 1872
_exptl_crystal_size_max 0.10
_exptl_crystal_size_mid 0.10
_exptl_crystal_size_min 0.10
_refine_diff_density_max 1.153
_refine_diff_density_min -0.909
_refine_diff_density_rms 0.148
_refine_ls_extinction_method none
_refine_ls_goodness_of_fit_ref 1.250
_refine_ls_hydrogen_treatment constr
_refine_ls_matrix_type full
_refine_ls_number_parameters 505
_refine_ls_number_reflns 13232
_refine_ls_number_restraints 0
_refine_ls_restrained_S_all 1.250
_refine_ls_R_factor_all 0.2330
_refine_ls_R_factor_gt 0.1293
_refine_ls_shift/su_max 0.008
_refine_ls_shift/su_mean 0.000
_refine_ls_structure_factor_coef Fsqd
_refine_ls_weighting_details 'calc w=1/[\s^2^(Fo^2^)+(0.0800P)^2^+10.0000P] where P=(Fo^2^+2Fc^2^)/3'
_refine_ls_weighting_scheme calc
_refine_ls_wR_factor_gt 0.2981
_refine_ls_wR_factor_ref 0.3331
_reflns_number_gt 5900
_reflns_number_total 13232
_reflns_threshold_expression >2sigma(I)
_cod_data_source_file ic100450y_si_004.cif
_cod_data_source_block complex_3
_cod_original_sg_symbol_H-M 'P 21/c'
_cod_database_code 4316570

loop_
_symmetry_equiv_pos_as_xyz
'x, y, z'
'-x, y+1/2, -z+1/2'
'-x, -y, -z'
'x, -y-1/2, z-1/2'

loop_
_atom_site_label
_atom_site_type_symbol
_atom_site_fract_x
_atom_site_fract_y
_atom_site_fract_z
_atom_site_U_iso_or_equiv
_atom_site_adp_type
_atom_site_occupancy
_atom_site_symmetry_multiplicity
_atom_site_calc_flag
_atom_site_refinement_flags
_atom_site_disorder_assembly
_atom_site_disorder_group
Cu Cu 0.72907(6) 0.27200(6) 0.60747(3) 0.0434(3) Uani 1 1 d . . .
Cl1 Cl 1.10893(16) 0.37127(17) 0.60803(10) 0.0763(6) Uani 1 1 d . . .
Cl2 Cl 1.0354(2) 0.1902(2) 0.57668(11) 0.0984(8) Uani 1 1 d . . .
Cl3 Cl 0.6809(2) 0.3422(3) 0.76028(13) 0.1347(14) Uani 1 1 d . . .
Cl4 Cl 0.8337(3) 0.4885(3) 0.77499(15) 0.1486(15) Uani 1 1 d . . .
F1 F 0.8396(5) 0.7194(5) 0.7289(3) 0.127(3) Uani 1 1 d . . .
F2 F 0.8807(9) 0.8441(6) 0.7009(7) 0.259(7) Uani 1 1 d . . .
F3 F 0.9658(7) 0.7375(6) 0.6766(4) 0.160(4) Uani 1 1 d . . .
F4 F 0.9899(6) 0.7903(11) 0.7594(3) 0.265(8) Uani 1 1 d . . .
N1 N 0.5640(3) 0.2882(3) 0.59492(19) 0.0312(11) Uani 1 1 d . . .
N2 N 0.7007(3) 0.2298(4) 0.52490(19) 0.0352(11) Uani 1 1 d . . .
N3 N 0.8050(4) 0.3863(5) 0.6207(2) 0.0525(15) Uani 1 1 d . . .
N4 N 0.7889(4) 0.1811(5) 0.6602(2) 0.0528(15) Uani 1 1 d . . .
C1 C 0.6035(4) 0.2383(4) 0.5060(2) 0.0312(12) Uani 1 1 d . . .
C2 C 0.5289(4) 0.2706(4) 0.5448(2) 0.0316(12) Uani 1 1 d . . .
C3 C 0.4224(4) 0.2730(4) 0.5138(2) 0.0341(12) Uani 1 1 d . . .
C4 C 0.3227(4) 0.2966(5) 0.5252(3) 0.0420(16) Uani 1 1 d . . .
H4 H 0.3111 0.3181 0.5609 0.050 Uiso 1 1 calc . . .
C5 C 0.2386(5) 0.2882(5) 0.4830(3) 0.0507(18) Uani 1 1 d . . .
H5 H 0.1698 0.3043 0.4909 0.061 Uiso 1 1 calc . . .
C6 C 0.2512(5) 0.2581(5) 0.4308(3) 0.0481(17) Uani 1 1 d . . .
H6 H 0.1920 0.2543 0.4035 0.058 Uiso 1 1 calc . . .
C7 C 0.3524(5) 0.2323(5) 0.4174(3) 0.0424(15) Uani 1 1 d . . .
C8 C 0.4355(4) 0.2419(4) 0.4597(3) 0.0359(14) Uani 1 1 d . . .
C9 C 0.5419(4) 0.2187(4) 0.4528(2) 0.0335(13) Uani 1 1 d . . .
C10 C 0.5630(5) 0.1866(5) 0.4020(3) 0.0459(16) Uani 1 1 d . . .
H10 H 0.6330 0.1709 0.3960 0.055 Uiso 1 1 calc . . .
C11 C 0.4799(5) 0.1773(5) 0.3592(3) 0.0506(17) Uani 1 1 d . . .
H11 H 0.4950 0.1538 0.3246 0.061 Uiso 1 1 calc . . .
C12 C 0.3779(5) 0.2006(5) 0.3654(3) 0.0475(17) Uani 1 1 d . . .
H12 H 0.3245 0.1956 0.3350 0.057 Uiso 1 1 calc . . .
C13 C 0.4925(4) 0.3147(4) 0.6338(2) 0.0341(13) Uani 1 1 d . . .
C14 C 0.4417(5) 0.2466(5) 0.6611(3) 0.0477(17) Uani 1 1 d . . .
C15 C 0.3746(5) 0.2751(6) 0.6989(3) 0.0520(18) Uani 1 1 d . . .
H15 H 0.3396 0.2305 0.7184 0.062 Uiso 1 1 calc . . .
C16 C 0.3573(5) 0.3648(6) 0.7088(3) 0.0512(19) Uani 1 1 d . . .
H16 H 0.3095 0.3823 0.7341 0.061 Uiso 1 1 calc . . .
C17 C 0.4101(6) 0.4300(5) 0.6819(3) 0.0551(18) Uani 1 1 d . . .
H17 H 0.3988 0.4925 0.6893 0.066 Uiso 1 1 calc . . .
C18 C 0.4798(5) 0.4065(5) 0.6440(3) 0.0464(16) Uani 1 1 d . . .
C19 C 0.4610(8) 0.1472(6) 0.6515(4) 0.078(3) Uani 1 1 d . . .
H19 H 0.5033 0.1423 0.6194 0.094 Uiso 1 1 calc . . .
C20 C 0.3607(13) 0.0925(8) 0.6375(6) 0.141(5) Uani 1 1 d . . .
H20A H 0.3283 0.0804 0.6714 0.212 Uiso 1 1 calc . . .
H20B H 0.3777 0.0347 0.6205 0.212 Uiso 1 1 calc . . .
H20C H 0.3115 0.1270 0.6116 0.212 Uiso 1 1 calc . . .
C21 C 0.5250(10) 0.1034(8) 0.7015(7) 0.136(5) Uani 1 1 d . . .
H21A H 0.5865 0.1414 0.7133 0.204 Uiso 1 1 calc . . .
H21B H 0.5484 0.0428 0.6913 0.204 Uiso 1 1 calc . . .
H21C H 0.4810 0.0980 0.7318 0.204 Uiso 1 1 calc . . .
C22 C 0.5360(7) 0.4785(6) 0.6133(5) 0.083(3) Uani 1 1 d . . .
H22 H 0.5919 0.4473 0.5947 0.100 Uiso 1 1 calc . . .
C23 C 0.4608(12) 0.5250(7) 0.5685(4) 0.112(4) Uani 1 1 d . . .
H23A H 0.4994 0.5709 0.5496 0.167 Uiso 1 1 calc . . .
H23B H 0.4035 0.5543 0.5854 0.167 Uiso 1 1 calc . . .
H23C H 0.4314 0.4795 0.5416 0.167 Uiso 1 1 calc . . .
C24 C 0.5906(9) 0.5506(7) 0.6531(6) 0.105(4) Uani 1 1 d . . .
H24A H 0.6430 0.5838 0.6344 0.157 Uiso 1 1 calc . . .
H24B H 0.6256 0.5203 0.6861 0.157 Uiso 1 1 calc . . .
H24C H 0.5378 0.5933 0.6640 0.157 Uiso 1 1 calc . . .
C25 C 0.7738(4) 0.1896(5) 0.4912(2) 0.0438(16) Uani 1 1 d . . .
C26 C 0.7939(5) 0.0958(6) 0.4996(3) 0.058(2) Uani 1 1 d . . .
C27 C 0.8654(7) 0.0563(8) 0.4672(4) 0.095(4) Uani 1 1 d . . .
H27 H 0.8802 -0.0068 0.4713 0.114 Uiso 1 1 calc . . .
C28 C 0.9148(8) 0.1047(13) 0.4299(5) 0.122(6) Uani 1 1 d . . .
H28 H 0.9617 0.0756 0.4078 0.146 Uiso 1 1 calc . . .
C29 C 0.8957(6) 0.1954(11) 0.4247(4) 0.096(4) Uani 1 1 d . . .
H29 H 0.9324 0.2292 0.3997 0.115 Uiso 1 1 calc . . .
C30 C 0.8248(5) 0.2413(7) 0.4545(3) 0.063(2) Uani 1 1 d . . .
C31 C 0.7399(6) 0.0422(5) 0.5414(4) 0.062(2) Uani 1 1 d . . .
H31 H 0.7113 0.0869 0.5669 0.074 Uiso 1 1 calc . . .
C32 C 0.8167(7) -0.0205(6) 0.5769(4) 0.084(3) Uani 1 1 d . . .
H32A H 0.8338 -0.0731 0.5548 0.126 Uiso 1 1 calc . . .
H32B H 0.7837 -0.0415 0.6091 0.126 Uiso 1 1 calc . . .
H32C H 0.8814 0.0130 0.5893 0.126 Uiso 1 1 calc . . .
C33 C 0.6469(8) -0.0135(7) 0.5140(5) 0.093(3) Uani 1 1 d . . .
H33A H 0.6023 0.0252 0.4883 0.139 Uiso 1 1 calc . . .
H33B H 0.6054 -0.0368 0.5425 0.139 Uiso 1 1 calc . . .
H33C H 0.6735 -0.0646 0.4938 0.139 Uiso 1 1 calc . . .
C34 C 0.8061(6) 0.3412(7) 0.4476(3) 0.071(3) Uani 1 1 d . . .
H34 H 0.7404 0.3562 0.4645 0.086 Uiso 1 1 calc . . .
C35 C 0.8970(9) 0.3974(9) 0.4783(4) 0.114(4) Uani 1 1 d . . .
H35A H 0.9131 0.3742 0.5161 0.170 Uiso 1 1 calc . . .
H35B H 0.8758 0.4614 0.4796 0.170 Uiso 1 1 calc . . .
H35C H 0.9598 0.3923 0.4588 0.170 Uiso 1 1 calc . . .
C36 C 0.7893(8) 0.3715(9) 0.3863(4) 0.103(4) Uani 1 1 d . . .
H36A H 0.8448 0.3455 0.3664 0.154 Uiso 1 1 calc . . .
H36B H 0.7920 0.4381 0.3843 0.154 Uiso 1 1 calc . . .
H36C H 0.7203 0.3502 0.3694 0.154 Uiso 1 1 calc . . .
C37 C 0.8481(6) 0.4533(6) 0.6294(3) 0.060(2) Uani 1 1 d . . .
C38 C 0.9036(8) 0.5399(8) 0.6401(5) 0.099(4) Uani 1 1 d . . .
H38A H 0.9248 0.5638 0.6054 0.148 Uiso 1 1 calc . . .
H38B H 0.9663 0.5303 0.6666 0.148 Uiso 1 1 calc . . .
H38C H 0.8566 0.5836 0.6554 0.148 Uiso 1 1 calc . . .
C39 C 0.8261(6) 0.1305(6) 0.6909(3) 0.061(2) Uani 1 1 d . . .
C40 C 0.8732(10) 0.0638(8) 0.7318(5) 0.117(4) Uani 1 1 d . . .
H40A H 0.8485 0.0760 0.7678 0.176 Uiso 1 1 calc . . .
H40B H 0.9502 0.0690 0.7351 0.176 Uiso 1 1 calc . . .
H40C H 0.8523 0.0023 0.7197 0.176 Uiso 1 1 calc . . .
C41 C 1.0794(10) 0.2618(8) 0.6298(4) 0.102(4) Uani 1 1 d . . .
H41A H 1.1433 0.2352 0.6505 0.123 Uiso 1 1 calc . . .
H41B H 1.0247 0.2662 0.6555 0.123 Uiso 1 1 calc . . .
C42 C 0.8053(10) 0.3747(13) 0.7788(5) 0.153(7) Uani 1 1 d . . .
H42A H 0.8509 0.3415 0.7552 0.184 Uiso 1 1 calc . . .
H42B H 0.8254 0.3546 0.8174 0.184 Uiso 1 1 calc . . .
B2 B 0.9220(6) 0.7697(7) 0.7174(3) 0.053(2) Uani 1 1 d . . .

loop_
_atom_site_aniso_label
_atom_site_aniso_U_11
_atom_site_aniso_U_22
_atom_site_aniso_U_33
_atom_site_aniso_U_23
_atom_site_aniso_U_13
_atom_site_aniso_U_12
Cu 0.0368(4) 0.0492(5) 0.0421(4) 0.0006(4) -0.0044(3) 0.0020(4)
Cl1 0.0597(12) 0.0849(17) 0.0853(15) -0.0045(13) 0.0132(10) -0.0010(11)
Cl2 0.109(2) 0.097(2) 0.0875(17) -0.0169(15) 0.0047(15) -0.0135(16)
Cl3 0.0804(18) 0.224(4) 0.103(2) -0.010(2) 0.0246(16) 0.004(2)
Cl4 0.142(3) 0.191(4) 0.116(3) -0.039(3) 0.032(2) -0.020(3)
F1 0.103(5) 0.165(7) 0.125(5) -0.012(5) 0.063(4) -0.032(4)
F2 0.218(11) 0.087(6) 0.45(2) 0.023(9) -0.079(12) 0.018(7)
F3 0.152(6) 0.187(8) 0.162(7) -0.084(6) 0.108(6) -0.066(6)
F4 0.106(5) 0.61(2) 0.069(4) 0.056(8) -0.024(4) -0.101(9)
N1 0.026(2) 0.033(3) 0.035(2) 0.004(2) 0.0066(18) 0.0079(19)
N2 0.029(2) 0.044(3) 0.033(2) -0.001(2) 0.0034(18) 0.008(2)
N3 0.044(3) 0.058(4) 0.056(4) -0.014(3) 0.006(3) -0.010(3)
N4 0.050(3) 0.063(4) 0.044(3) 0.004(3) -0.005(3) 0.008(3)
C1 0.027(3) 0.033(3) 0.032(3) 0.003(2) 0.000(2) 0.006(2)
C2 0.027(2) 0.033(3) 0.034(3) 0.006(3) 0.001(2) 0.004(2)
C3 0.030(3) 0.038(3) 0.035(3) 0.009(3) 0.002(2) 0.000(3)
C4 0.031(3) 0.054(4) 0.042(3) 0.014(3) 0.006(2) 0.007(3)
C5 0.029(3) 0.069(5) 0.054(4) 0.010(4) 0.003(3) 0.006(3)
C6 0.035(3) 0.061(5) 0.046(4) 0.008(3) -0.006(3) 0.007(3)
C7 0.038(3) 0.050(4) 0.038(3) 0.007(3) 0.000(2) 0.001(3)
C8 0.031(3) 0.035(4) 0.041(3) 0.009(3) 0.004(2) -0.005(2)
C9 0.026(3) 0.041(4) 0.033(3) 0.004(3) 0.001(2) 0.001(2)
C10 0.037(3) 0.063(5) 0.039(3) 0.000(3) 0.006(3) 0.000(3)
C11 0.049(4) 0.064(5) 0.038(3) -0.005(3) 0.002(3) 0.006(4)
C12 0.037(3) 0.070(5) 0.034(3) 0.003(3) -0.004(2) 0.004(3)
C13 0.027(3) 0.045(4) 0.031(3) 0.001(3) 0.006(2) 0.006(3)
C14 0.052(4) 0.053(5) 0.038(3) 0.007(3) 0.007(3) 0.008(3)
C15 0.049(4) 0.072(5) 0.037(3) 0.016(4) 0.013(3) 0.004(4)
C16 0.040(3) 0.079(6) 0.036(3) -0.003(4) 0.010(3) 0.015(4)
C17 0.052(4) 0.059(5) 0.057(4) -0.006(4) 0.016(3) 0.008(4)
C18 0.042(3) 0.043(4) 0.056(4) 0.001(3) 0.014(3) 0.004(3)
C19 0.115(7) 0.055(6) 0.074(6) 0.024(5) 0.057(5) -0.002(5)
C20 0.210(15) 0.059(7) 0.143(11) -0.005(8) -0.033(11) -0.013(9)
C21 0.114(9) 0.063(7) 0.222(15) 0.046(9) -0.022(10) 0.015(6)
C22 0.092(6) 0.036(5) 0.137(9) -0.016(5) 0.076(6) -0.006(4)
C23 0.205(13) 0.063(7) 0.075(7) 0.017(6) 0.049(8) -0.018(8)
C24 0.093(7) 0.058(6) 0.163(11) 0.009(7) 0.015(7) -0.020(6)
C25 0.022(3) 0.074(5) 0.034(3) -0.005(3) 0.000(2) 0.007(3)
C26 0.040(4) 0.071(6) 0.060(4) -0.017(4) -0.009(3) 0.022(4)
C27 0.072(6) 0.130(10) 0.079(6) -0.050(7) -0.012(5) 0.056(6)
C28 0.062(6) 0.239(18) 0.064(6) -0.052(9) 0.009(5) 0.061(9)
C29 0.035(4) 0.204(14) 0.051(5) -0.014(7) 0.009(3) 0.014(6)
C30 0.035(3) 0.117(8) 0.037(3) 0.010(4) 0.003(3) -0.004(4)
C31 0.060(4) 0.038(4) 0.085(6) -0.003(4) -0.005(4) 0.012(4)
C32 0.085(6) 0.054(6) 0.103(7) -0.005(5) -0.034(5) 0.023(5)
C33 0.083(6) 0.067(6) 0.118(8) 0.024(6) -0.033(6) 0.001(5)
C34 0.048(4) 0.117(8) 0.050(4) 0.016(5) 0.007(3) -0.026(5)
C35 0.115(8) 0.149(11) 0.071(6) 0.035(7) -0.017(6) -0.046(8)
C36 0.078(6) 0.172(12) 0.055(5) 0.037(6) -0.009(4) -0.041(7)
C37 0.049(4) 0.067(6) 0.066(5) -0.019(4) 0.018(3) -0.001(4)
C38 0.092(7) 0.085(8) 0.124(9) -0.039(7) 0.032(6) -0.040(6)
C39 0.065(5) 0.061(5) 0.052(4) -0.002(4) -0.011(4) 0.010(4)
C40 0.156(11) 0.092(9) 0.090(7) 0.018(6) -0.049(7) 0.029(8)
C41 0.144(10) 0.092(8) 0.068(6) 0.003(6) 0.000(6) 0.000(7)
C42 0.092(8) 0.26(2) 0.103(9) 0.092(11) -0.026(7) -0.055(10)
B2 0.048(4) 0.071(6) 0.037(4) 0.004(4) -0.003(3) 0.016(4)

loop_
_atom_type_symbol
_atom_type_description
_atom_type_scat_dispersion_real
_atom_type_scat_dispersion_imag
_atom_type_scat_source
C C 0.0033 0.0016 'International Tables Vol C Tables 4.2.6.8 and 6.1.1.4'
H H 0.0000 0.0000 'International Tables Vol C Tables 4.2.6.8 and 6.1.1.4'
N N 0.0061 0.0033 'International Tables Vol C Tables 4.2.6.8 and 6.1.1.4'
B B 0.0013 0.0007 'International Tables Vol C Tables 4.2.6.8 and 6.1.1.4'
F F 0.0171 0.0103 'International Tables Vol C Tables 4.2.6.8 and 6.1.1.4'
Cu Cu 0.3201 1.2651 'International Tables Vol C Tables 4.2.6.8 and 6.1.1.4'
Cl Cl 0.1484 0.1585 'International Tables Vol C Tables 4.2.6.8 and 6.1.1.4'

loop_
_geom_angle_atom_site_label_1
_geom_angle_atom_site_label_2
_geom_angle_atom_site_label_3
_geom_angle
_geom_angle_site_symmetry_1
_geom_angle_site_symmetry_3
_geom_angle_publ_flag
N4 Cu N3 109.4(3) . . ?
N4 Cu N2 116.2(2) . . ?
N3 Cu N2 116.2(2) . . ?
N4 Cu N1 118.9(2) . . ?
N3 Cu N1 113.4(2) . . ?
N2 Cu N1 80.39(17) . . ?
C2 N1 C13 120.1(4) . . ?
C2 N1 Cu 110.6(4) . . ?
C13 N1 Cu 129.2(3) . . ?
C1 N2 C25 120.1(5) . . ?
C1 N2 Cu 111.7(4) . . ?
C25 N2 Cu 128.1(3) . . ?
C37 N3 Cu 178.4(6) . . ?
C39 N4 Cu 177.8(7) . . ?
N2 C1 C9 134.4(5) . . ?
N2 C1 C2 117.8(5) . . ?
C9 C1 C2 107.7(4) . . ?
N1 C2 C3 133.2(5) . . ?
N1 C2 C1 119.2(5) . . ?
C3 C2 C1 107.5(5) . . ?
C4 C3 C8 118.4(5) . . ?
C4 C3 C2 136.1(6) . . ?
C8 C3 C2 105.5(5) . . ?
C3 C4 C5 118.5(6) . . ?
C3 C4 H4 120.8 . . ?
C5 C4 H4 120.8 . . ?
C6 C5 C4 123.1(6) . . ?
C6 C5 H5 118.5 . . ?
C4 C5 H5 118.5 . . ?
C5 C6 C7 120.3(6) . . ?
C5 C6 H6 119.9 . . ?
C7 C6 H6 119.9 . . ?
C8 C7 C6 116.0(6) . . ?
C8 C7 C12 117.2(5) . . ?
C6 C7 C12 126.7(6) . . ?
C7 C8 C3 123.7(5) . . ?
C7 C8 C9 122.9(6) . . ?
C3 C8 C9 113.4(5) . . ?
C10 C9 C8 118.1(5) . . ?
C10 C9 C1 136.0(5) . . ?
C8 C9 C1 105.8(5) . . ?
C9 C10 C11 119.3(6) . . ?
C9 C10 H10 120.3 . . ?
C11 C10 H10 120.3 . . ?
C12 C11 C10 122.7(6) . . ?
C12 C11 H11 118.6 . . ?
C10 C11 H11 118.6 . . ?
C11 C12 C7 119.7(6) . . ?
C11 C12 H12 120.1 . . ?
C7 C12 H12 120.1 . . ?
C18 C13 C14 122.9(6) . . ?
C18 C13 N1 118.4(5) . . ?
C14 C13 N1 118.6(6) . . ?
C15 C14 C13 116.8(7) . . ?
C15 C14 C19 121.2(7) . . ?
C13 C14 C19 121.9(6) . . ?
C16 C15 C14 122.2(7) . . ?
C16 C15 H15 118.9 . . ?
C14 C15 H15 118.9 . . ?
C15 C16 C17 119.3(6) . . ?
C15 C16 H16 120.3 . . ?
C17 C16 H16 120.3 . . ?
C16 C17 C18 121.7(7) . . ?
C16 C17 H17 119.2 . . ?
C18 C17 H17 119.2 . . ?
C13 C18 C17 117.1(6) . . ?
C13 C18 C22 121.3(6) . . ?
C17 C18 C22 121.6(7) . . ?
C14 C19 C20 113.7(9) . . ?
C14 C19 C21 111.5(9) . . ?
C20 C19 C21 108.5(9) . . ?
C14 C19 H19 107.6 . . ?
C20 C19 H19 107.6 . . ?
C21 C19 H19 107.6 . . ?
C19 C20 H20A 109.5 . . ?
C19 C20 H20B 109.5 . . ?
H20A C20 H20B 109.5 . . ?
C19 C20 H20C 109.5 . . ?
H20A C20 H20C 109.5 . . ?
H20B C20 H20C 109.5 . . ?
C19 C21 H21A 109.5 . . ?
C19 C21 H21B 109.5 . . ?
H21A C21 H21B 109.5 . . ?
C19 C21 H21C 109.5 . . ?
H21A C21 H21C 109.5 . . ?
H21B C21 H21C 109.5 . . ?
C18 C22 C23 111.6(8) . . ?
C18 C22 C24 112.0(8) . . ?
C23 C22 C24 110.0(8) . . ?
C18 C22 H22 107.7 . . ?
C23 C22 H22 107.7 . . ?
C24 C22 H22 107.7 . . ?
C22 C23 H23A 109.5 . . ?
C22 C23 H23B 109.5 . . ?
H23A C23 H23B 109.5 . . ?
C22 C23 H23C 109.5 . . ?
H23A C23 H23C 109.5 . . ?
H23B C23 H23C 109.5 . . ?
C22 C24 H24A 109.5 . . ?
C22 C24 H24B 109.5 . . ?
H24A C24 H24B 109.5 . . ?
C22 C24 H24C 109.5 . . ?
H24A C24 H24C 109.5 . . ?
H24B C24 H24C 109.5 . . ?
C30 C25 C26 122.4(7) . . ?
C30 C25 N2 121.6(7) . . ?
C26 C25 N2 116.0(6) . . ?
C27 C26 C25 116.3(9) . . ?
C27 C26 C31 122.6(9) . . ?
C25 C26 C31 121.0(6) . . ?
C28 C27 C26 122.6(11) . . ?
C28 C27 H27 118.7 . . ?
C26 C27 H27 118.7 . . ?
C29 C28 C27 118.8(9) . . ?
C29 C28 H28 120.6 . . ?
C27 C28 H28 120.6 . . ?
C28 C29 C30 123.1(11) . . ?
C28 C29 H29 118.4 . . ?
C30 C29 H29 118.4 . . ?
C25 C30 C29 116.6(10) . . ?
C25 C30 C34 122.0(7) . . ?
C29 C30 C34 121.4(9) . . ?
C26 C31 C33 112.0(7) . . ?
C26 C31 C32 112.3(7) . . ?
C33 C31 C32 109.7(7) . . ?
C26 C31 H31 107.5 . . ?
C33 C31 H31 107.5 . . ?
C32 C31 H31 107.5 . . ?
C31 C32 H32A 109.5 . . ?
C31 C32 H32B 109.5 . . ?
H32A C32 H32B 109.5 . . ?
C31 C32 H32C 109.5 . . ?
H32A C32 H32C 109.5 . . ?
H32B C32 H32C 109.5 . . ?
C31 C33 H33A 109.5 . . ?
C31 C33 H33B 109.5 . . ?
H33A C33 H33B 109.5 . . ?
C31 C33 H33C 109.5 . . ?
H33A C33 H33C 109.5 . . ?
H33B C33 H33C 109.5 . . ?
C30 C34 C35 111.6(8) . . ?
C30 C34 C36 113.3(9) . . ?
C35 C34 C36 109.1(7) . . ?
C30 C34 H34 107.5 . . ?
C35 C34 H34 107.5 . . ?
C36 C34 H34 107.5 . . ?
C34 C35 H35A 109.5 . . ?
C34 C35 H35B 109.5 . . ?
H35A C35 H35B 109.5 . . ?
C34 C35 H35C 109.5 . . ?
H35A C35 H35C 109.5 . . ?
H35B C35 H35C 109.5 . . ?
C34 C36 H36A 109.5 . . ?
C34 C36 H36B 109.5 . . ?
H36A C36 H36B 109.5 . . ?
C34 C36 H36C 109.5 . . ?
H36A C36 H36C 109.5 . . ?
H36B C36 H36C 109.5 . . ?
N3 C37 C38 179.4(10) . . ?
C37 C38 H38A 109.5 . . ?
C37 C38 H38B 109.5 . . ?
H38A C38 H38B 109.5 . . ?
C37 C38 H38C 109.5 . . ?
H38A C38 H38C 109.5 . . ?
H38B C38 H38C 109.5 . . ?
N4 C39 C40 179.0(10) . . ?
C39 C40 H40A 109.5 . . ?
C39 C40 H40B 109.5 . . ?
H40A C40 H40B 109.5 . . ?
C39 C40 H40C 109.5 . . ?
H40A C40 H40C 109.5 . . ?
H40B C40 H40C 109.5 . . ?
Cl2 C41 Cl1 113.5(6) . . ?
Cl2 C41 H41A 108.9 . . ?
Cl1 C41 H41A 108.9 . . ?
Cl2 C41 H41B 108.9 . . ?
Cl1 C41 H41B 108.9 . . ?
H41A C41 H41B 107.7 . . ?
Cl3 C42 Cl4 117.7(10) . . ?
Cl3 C42 H42A 107.9 . . ?
Cl4 C42 H42A 107.9 . . ?
Cl3 C42 H42B 107.9 . . ?
Cl4 C42 H42B 107.9 . . ?
H42A C42 H42B 107.2 . . ?
F2 B2 F3 106.2(11) . . ?
F2 B2 F4 105.4(12) . . ?
F3 B2 F4 112.6(9) . . ?
F2 B2 F1 103.6(9) . . ?
F3 B2 F1 112.3(9) . . ?
F4 B2 F1 115.6(8) . . ?

loop_
_geom_bond_atom_site_label_1
_geom_bond_atom_site_label_2
_geom_bond_distance
_geom_bond_site_symmetry_2
_geom_bond_publ_flag
Cu N4 1.948(6) . ?
Cu N3 1.949(6) . ?
Cu N2 2.095(5) . ?
Cu N1 2.108(4) . ?
Cl1 C41 1.749(12) . ?
Cl2 C41 1.712(11) . ?
Cl3 C42 1.671(12) . ?
Cl4 C42 1.717(18) . ?
F1 B2 1.341(11) . ?
F2 B2 1.260(12) . ?
F3 B2 1.283(10) . ?
F4 B2 1.300(11) . ?
N1 C2 1.277(7) . ?
N1 C13 1.442(7) . ?
N2 C1 1.280(7) . ?
N2 C25 1.437(7) . ?
N3 C37 1.136(9) . ?
N4 C39 1.121(9) . ?
C1 C9 1.465(7) . ?
C1 C2 1.492(8) . ?
C2 C3 1.479(7) . ?
C3 C4 1.377(8) . ?
C3 C8 1.423(8) . ?
C4 C5 1.406(9) . ?
C4 H4 0.9500 . ?
C5 C6 1.371(10) . ?
C5 H5 0.9500 . ?
C6 C7 1.419(9) . ?
C6 H6 0.9500 . ?
C7 C8 1.398(8) . ?
C7 C12 1.422(9) . ?
C8 C9 1.428(8) . ?
C9 C10 1.378(8) . ?
C10 C11 1.408(9) . ?
C10 H10 0.9500 . ?
C11 C12 1.370(9) . ?
C11 H11 0.9500 . ?
C12 H12 0.9500 . ?
C13 C18 1.384(9) . ?
C13 C14 1.399(9) . ?
C14 C15 1.391(9) . ?
C14 C19 1.505(11) . ?
C15 C16 1.364(11) . ?
C15 H15 0.9500 . ?
C16 C17 1.380(11) . ?
C16 H16 0.9500 . ?
C17 C18 1.395(9) . ?
C17 H17 0.9500 . ?
C18 C22 1.521(11) . ?
C19 C20 1.517(17) . ?
C19 C21 1.528(15) . ?
C19 H19 1.0000 . ?
C20 H20A 0.9800 . ?
C20 H20B 0.9800 . ?
C20 H20C 0.9800 . ?
C21 H21A 0.9800 . ?
C21 H21B 0.9800 . ?
C21 H21C 0.9800 . ?
C22 C23 1.530(16) . ?
C22 C24 1.547(15) . ?
C22 H22 1.0000 . ?
C23 H23A 0.9800 . ?
C23 H23B 0.9800 . ?
C23 H23C 0.9800 . ?
C24 H24A 0.9800 . ?
C24 H24B 0.9800 . ?
C24 H24C 0.9800 . ?
C25 C30 1.389(10) . ?
C25 C26 1.413(11) . ?
C26 C27 1.399(11) . ?
C26 C31 1.514(12) . ?
C27 C28 1.364(18) . ?
C27 H27 0.9500 . ?
C28 C29 1.358(19) . ?
C28 H28 0.9500 . ?
C29 C30 1.396(13) . ?
C29 H29 0.9500 . ?
C30 C34 1.494(13) . ?
C31 C33 1.532(12) . ?
C31 C32 1.538(11) . ?
C31 H31 1.0000 . ?
C32 H32A 0.9800 . ?
C32 H32B 0.9800 . ?
C32 H32C 0.9800 . ?
C33 H33A 0.9800 . ?
C33 H33B 0.9800 . ?
C33 H33C 0.9800 . ?
C34 C35 1.547(13) . ?
C34 C36 1.548(11) . ?
C34 H34 1.0000 . ?
C35 H35A 0.9800 . ?
C35 H35B 0.9800 . ?
C35 H35C 0.9800 . ?
C36 H36A 0.9800 . ?
C36 H36B 0.9800 . ?
C36 H36C 0.9800 . ?
C37 C38 1.466(13) . ?
C38 H38A 0.9800 . ?
C38 H38B 0.9800 . ?
C38 H38C 0.9800 . ?
C39 C40 1.475(12) . ?
C40 H40A 0.9800 . ?
C40 H40B 0.9800 . ?
C40 H40C 0.9800 . ?
C41 H41A 0.9900 . ?
C41 H41B 0.9900 . ?
C42 H42A 0.9900 . ?
C42 H42B 0.9900 . ?

loop_
_geom_torsion_atom_site_label_1
_geom_torsion_atom_site_label_2
_geom_torsion_atom_site_label_3
_geom_torsion_atom_site_label_4
_geom_torsion
_geom_torsion_site_symmetry_1
_geom_torsion_site_symmetry_2
_geom_torsion_site_symmetry_3
_geom_torsion_site_symmetry_4
_geom_torsion_publ_flag
N4 Cu N1 C2 -118.4(4) . . . . ?
N3 Cu N1 C2 110.9(4) . . . . ?
N2 Cu N1 C2 -3.7(4) . . . . ?
N4 Cu N1 C13 61.5(6) . . . . ?
N3 Cu N1 C13 -69.2(5) . . . . ?
N2 Cu N1 C13 176.2(5) . . . . ?
N4 Cu N2 C1 121.2(5) . . . . ?
N3 Cu N2 C1 -107.9(5) . . . . ?
N1 Cu N2 C1 3.6(4) . . . . ?
N4 Cu N2 C25 -54.6(6) . . . . ?
N3 Cu N2 C25 76.4(6) . . . . ?
N1 Cu N2 C25 -172.2(6) . . . . ?
N4 Cu N3 C37 -75(27) . . . . ?
N2 Cu N3 C37 151(27) . . . . ?
N1 Cu N3 C37 60(27) . . . . ?
N3 Cu N4 C39 -17(18) . . . . ?
N2 Cu N4 C39 117(18) . . . . ?
N1 Cu N4 C39 -150(18) . . . . ?
C25 N2 C1 C9 -3.0(11) . . . . ?
Cu N2 C1 C9 -179.2(6) . . . . ?
C25 N2 C1 C2 173.2(6) . . . . ?
Cu N2 C1 C2 -3.0(7) . . . . ?
C13 N1 C2 C3 1.5(10) . . . . ?
Cu N1 C2 C3 -178.5(6) . . . . ?
C13 N1 C2 C1 -176.6(5) . . . . ?
Cu N1 C2 C1 3.3(7) . . . . ?
N2 C1 C2 N1 -0.3(9) . . . . ?
C9 C1 C2 N1 176.9(5) . . . . ?
N2 C1 C2 C3 -178.9(5) . . . . ?
C9 C1 C2 C3 -1.7(7) . . . . ?
N1 C2 C3 C4 2.5(13) . . . . ?
C1 C2 C3 C4 -179.2(7) . . . . ?
N1 C2 C3 C8 -177.6(7) . . . . ?
C1 C2 C3 C8 0.7(7) . . . . ?
C8 C3 C4 C5 0.5(10) . . . . ?
C2 C3 C4 C5 -179.6(7) . . . . ?
C3 C4 C5 C6 -0.3(11) . . . . ?
C4 C5 C6 C7 0.8(12) . . . . ?
C5 C6 C7 C8 -1.4(10) . . . . ?
C5 C6 C7 C12 -179.5(7) . . . . ?
C6 C7 C8 C3 1.7(10) . . . . ?
C12 C7 C8 C3 179.9(6) . . . . ?
C6 C7 C8 C9 179.8(6) . . . . ?
C12 C7 C8 C9 -2.0(10) . . . . ?
C4 C3 C8 C7 -1.3(10) . . . . ?
C2 C3 C8 C7 178.8(6) . . . . ?
C4 C3 C8 C9 -179.5(6) . . . . ?
C2 C3 C8 C9 0.5(7) . . . . ?
C7 C8 C9 C10 0.8(10) . . . . ?
C3 C8 C9 C10 179.1(6) . . . . ?
C7 C8 C9 C1 -179.8(6) . . . . ?
C3 C8 C9 C1 -1.6(7) . . . . ?
N2 C1 C9 C10 -2.4(13) . . . . ?
C2 C1 C9 C10 -178.9(8) . . . . ?
N2 C1 C9 C8 178.4(7) . . . . ?
C2 C1 C9 C8 2.0(7) . . . . ?
C8 C9 C10 C11 -0.4(10) . . . . ?
C1 C9 C10 C11 -179.5(7) . . . . ?
C9 C10 C11 C12 1.3(12) . . . . ?
C10 C11 C12 C7 -2.5(12) . . . . ?
C8 C7 C12 C11 2.8(11) . . . . ?
C6 C7 C12 C11 -179.2(7) . . . . ?
C2 N1 C13 C18 -97.0(7) . . . . ?
Cu N1 C13 C18 83.1(6) . . . . ?
C2 N1 C13 C14 85.2(7) . . . . ?
Cu N1 C13 C14 -94.7(6) . . . . ?
C18 C13 C14 C15 1.3(9) . . . . ?
N1 C13 C14 C15 179.0(5) . . . . ?
C18 C13 C14 C19 -176.8(7) . . . . ?
N1 C13 C14 C19 0.9(10) . . . . ?
C13 C14 C15 C16 0.8(10) . . . . ?
C19 C14 C15 C16 179.0(8) . . . . ?
C14 C15 C16 C17 -1.9(11) . . . . ?
C15 C16 C17 C18 0.9(11) . . . . ?
C14 C13 C18 C17 -2.2(9) . . . . ?
N1 C13 C18 C17 -179.9(5) . . . . ?
C14 C13 C18 C22 -179.8(7) . . . . ?
N1 C13 C18 C22 2.5(10) . . . . ?
C16 C17 C18 C13 1.0(10) . . . . ?
C16 C17 C18 C22 178.6(8) . . . . ?
C15 C14 C19 C20 53.3(11) . . . . ?
C13 C14 C19 C20 -128.6(9) . . . . ?
C15 C14 C19 C21 -69.7(11) . . . . ?
C13 C14 C19 C21 108.4(9) . . . . ?
C13 C18 C22 C23 104.1(8) . . . . ?
C17 C18 C22 C23 -73.4(10) . . . . ?
C13 C18 C22 C24 -132.1(8) . . . . ?
C17 C18 C22 C24 50.5(11) . . . . ?
C1 N2 C25 C30 86.9(8) . . . . ?
Cu N2 C25 C30 -97.6(6) . . . . ?
C1 N2 C25 C26 -96.0(7) . . . . ?
Cu N2 C25 C26 79.5(7) . . . . ?
C30 C25 C26 C27 -2.5(10) . . . . ?
N2 C25 C26 C27 -179.6(6) . . . . ?
C30 C25 C26 C31 177.7(6) . . . . ?
N2 C25 C26 C31 0.6(9) . . . . ?
C25 C26 C27 C28 0.8(12) . . . . ?
C31 C26 C27 C28 -179.4(8) . . . . ?
C26 C27 C28 C29 1.5(15) . . . . ?
C27 C28 C29 C30 -2.4(16) . . . . ?
C26 C25 C30 C29 1.8(10) . . . . ?
N2 C25 C30 C29 178.7(6) . . . . ?
C26 C25 C30 C34 -177.5(6) . . . . ?
N2 C25 C30 C34 -0.6(9) . . . . ?
C28 C29 C30 C25 0.8(13) . . . . ?
C28 C29 C30 C34 -179.9(9) . . . . ?
C27 C26 C31 C33 -79.2(9) . . . . ?
C25 C26 C31 C33 100.6(8) . . . . ?
C27 C26 C31 C32 44.8(10) . . . . ?
C25 C26 C31 C32 -135.4(7) . . . . ?
C25 C30 C34 C35 102.2(8) . . . . ?
C29 C30 C34 C35 -77.1(10) . . . . ?
C25 C30 C34 C36 -134.1(7) . . . . ?
C29 C30 C34 C36 46.6(10) . . . . ?
Cu N3 C37 C38 -134(100) . . . . ?
Cu N4 C39 C40 128(51) . . . . ?
